data_4518800
loop_
_publ_author_name
'Ibrahim, Hamada Mohamed'
'Behbehani, Haider'

_publ_section_title
;
 TFA-catalyzed Q-Tube Reactor-Assisted Strategy for the Synthesis of
 Pyrido[1,2-<i>b</i>][1,2,4]triazine and
 Pyrido[1',2':2,3][1,2,4]triazino[5,6-<i>b</i>]indole Derivatives.
;
_journal_issue 24
_journal_name_full 'ACS omega'
_journal_page_first 16086
_journal_page_last 16099
_journal_paper_doi 10.1021/acsomega.1c01980
_journal_volume 6
_journal_year 2021
_chemical_formula_sum 'C40 H22 N10'
_chemical_formula_weight 642.68
_chemical_name_common Hamada_GH59_13_09_17
_space_group_crystal_system triclinic
_space_group_IT_number 2
_space_group_name_Hall '-P 1'
_space_group_name_H-M_alt 'P -1'
_atom_sites_solution_hydrogens geom
_atom_sites_solution_primary direct
_atom_sites_solution_secondary difmap
_cell_angle_alpha 76.326(4)
_cell_angle_beta 77.458(5)
_cell_angle_gamma 88.903(5)
_cell_formula_units_Z 2
_cell_length_a 7.0765(5)
_cell_length_b 14.1844(9)
_cell_length_c 15.9271(10)
_cell_measurement_reflns_used 6753
_cell_measurement_temperature 296.(2)
_cell_measurement_theta_max 66.6311
_cell_measurement_theta_min 5.8604
_cell_volume 1515.44(18)
_computing_cell_refinement 'SAINT V8.18C (Bruker AXS Inc., 2011)'
_computing_data_collection 'Bruker Instrument Service v2012.4.0.0'
_computing_data_reduction 'SAINT V8.18C (Bruker AXS Inc., 2011)'
_computing_structure_refinement 'SHELXL-97 (Sheldrick, 2008)'
_computing_structure_solution 'SHELXS-97 (Sheldrick, 2008)'
_diffrn_ambient_temperature 296.(2)
_diffrn_detector_area_resol_mean 8.3333
_diffrn_measured_fraction_theta_full 0.975
_diffrn_measured_fraction_theta_max 0.975
_diffrn_measurement_device_type 'Bruker X8 Prospector'
_diffrn_measurement_method 'omega and phi scans'
_diffrn_radiation_monochromator 'mirror optics'
_diffrn_radiation_type 'Cu K\a'
_diffrn_radiation_wavelength 1.54178
_diffrn_reflns_av_R_equivalents 0.0589
_diffrn_reflns_av_sigmaI/netI 0.0480
_diffrn_reflns_limit_h_max 8
_diffrn_reflns_limit_h_min -8
_diffrn_reflns_limit_k_max 16
_diffrn_reflns_limit_k_min -16
_diffrn_reflns_limit_l_max 18
_diffrn_reflns_limit_l_min -18
_diffrn_reflns_number 21148
_diffrn_reflns_theta_full 66.69
_diffrn_reflns_theta_max 66.69
_diffrn_reflns_theta_min 2.93
_diffrn_source_type 'Incoatec Cu-ImS'
_exptl_absorpt_coefficient_mu 0.705
_exptl_absorpt_correction_T_max 0.99
_exptl_absorpt_correction_T_min 0.78
_exptl_absorpt_correction_type multi-scan
_exptl_absorpt_process_details 'SADABS V2008/1 (Bruker AXS Inc.)'
_exptl_crystal_colour 'clear orange'
_exptl_crystal_density_diffrn 1.408
_exptl_crystal_density_method 'not measured'
_exptl_crystal_description Block
_exptl_crystal_F_000 664
_exptl_crystal_size_max 0.390
_exptl_crystal_size_mid 0.230
_exptl_crystal_size_min 0.020
_refine_diff_density_max 0.258
_refine_diff_density_min -0.412
_refine_ls_extinction_method none
_refine_ls_goodness_of_fit_ref 0.738
_refine_ls_hydrogen_treatment mixed
_refine_ls_matrix_type full
_refine_ls_number_parameters 451
_refine_ls_number_reflns 5231
_refine_ls_number_restraints 0
_refine_ls_restrained_S_all 0.738
_refine_ls_R_factor_all 0.0790
_refine_ls_R_factor_gt 0.0497
_refine_ls_shift/su_max 0.000
_refine_ls_shift/su_mean 0.000
_refine_ls_structure_factor_coef Fsqd
_refine_ls_weighting_details 'calc w=1/[\s^2^(Fo^2^)+(0.1708P)^2^+1.3536P] where P=(Fo^2^+2Fc^2^)/3'
_refine_ls_weighting_scheme calc
_refine_ls_wR_factor_gt 0.1505
_refine_ls_wR_factor_ref 0.1997
_reflns_number_gt 3731
_reflns_number_total 5231
_reflns_threshold_expression >2sigma(I)
_cod_data_source_file ao1c01980_si_003.cif
_cod_data_source_block I
_cod_depositor_comments 'Adding full bibliography for 4518794--4518800.cif.'
_cod_original_cell_volume 1515.44(17)
_cod_database_code 4518800

loop_
_space_group_symop_operation_xyz
'x, y, z'
'-x, -y, -z'

loop_
_atom_site_type_symbol
_atom_site_label
_atom_site_fract_x
_atom_site_fract_y
_atom_site_fract_z
_atom_site_U_iso_or_equiv
_atom_site_adp_type
_atom_site_calc_flag
_atom_site_refinement_flags
_atom_site_occupancy
_atom_site_disorder_assembly
_atom_site_disorder_group
N N4 0.7037(3) 0.25973(14) 0.47669(13) 0.0383(5) Uani d . 1 . .
N N5 0.6502(3) 0.25351(15) 0.33499(14) 0.0431(5) Uani d . 1 . .
N N3 0.7095(3) 0.46671(15) 0.40665(14) 0.0437(5) Uani d . 1 . .
N N10 0.1485(3) 0.33819(16) 0.33160(14) 0.0447(5) Uani d . 1 . .
N N9 0.2009(3) 0.25516(14) 0.47275(14) 0.0397(5) Uani d . 1 . .
N N6 0.2879(4) 0.30361(18) 0.66575(17) 0.0585(7) Uani d . 1 . .
C C11 0.7542(3) 0.29086(17) 0.61197(16) 0.0368(6) Uani d . 1 . .
C C10 0.7309(3) 0.32304(16) 0.52316(16) 0.0359(6) Uani d . 1 . .
C C13 0.6795(3) 0.29931(17) 0.39408(16) 0.0370(6) Uani d . 1 . .
N N2 0.7346(3) 0.42316(14) 0.49026(13) 0.0386(5) Uani d . 1 . .
C C3 0.7713(6) 0.2672(3) 0.9381(2) 0.0693(9) Uani d . 1 . .
H H3 0.7722 0.2483 0.9981 0.083 Uiso calc R 1 . .
C C4 0.9039(5) 0.3359(3) 0.8820(2) 0.0676(9) Uani d . 1 . .
H H4 0.9939 0.364 0.9042 0.081 Uiso calc R 1 . .
C C5 0.9043(4) 0.3631(2) 0.79406(19) 0.0549(7) Uani d . 1 . .
H H5 0.9941 0.4101 0.7569 0.066 Uiso calc R 1 . .
C C6 0.7724(4) 0.32163(19) 0.75913(17) 0.0435(6) Uani d . 1 . .
C C7 0.7703(4) 0.35438(18) 0.66407(17) 0.0389(6) Uani d . 1 . .
C C20 0.6351(4) 0.32802(19) 0.26046(17) 0.0422(6) Uani d . 1 . .
C C19 0.6087(4) 0.3171(2) 0.17961(19) 0.0522(7) Uani d . 1 . .
H H19 0.5995 0.2557 0.1692 0.063 Uiso calc R 1 . .
C C18 0.5963(5) 0.3995(3) 0.1150(2) 0.0604(8) Uani d . 1 . .
H H18 0.5788 0.3928 0.0605 0.072 Uiso calc R 1 . .
C C17 0.6091(5) 0.4931(3) 0.1285(2) 0.0601(8) Uani d . 1 . .
H H17 0.5989 0.5471 0.0836 0.072 Uiso calc R 1 . .
C C16 0.6368(4) 0.5051(2) 0.20822(19) 0.0524(7) Uani d . 1 . .
H H16 0.6452 0.5667 0.2182 0.063 Uiso calc R 1 . .
C C15 0.6517(4) 0.42259(19) 0.27346(17) 0.0420(6) Uani d . 1 . .
C C8 0.7789(4) 0.45514(19) 0.62438(18) 0.0446(6) Uani d . 1 . .
H H8 0.7964 0.4995 0.6569 0.053 Uiso calc R 1 . .
C C9 0.7619(4) 0.48678(18) 0.54037(18) 0.0428(6) Uani d . 1 . .
H H9 0.7686 0.5532 0.5152 0.051 Uiso calc R 1 . .
C C14 0.6829(3) 0.40569(17) 0.36150(17) 0.0381(6) Uani d . 1 . .
C C2 0.6373(5) 0.2266(2) 0.9049(2) 0.0647(9) Uani d . 1 . .
H H2 0.5461 0.1807 0.9428 0.078 Uiso calc R 1 . .
C C1 0.6369(4) 0.2532(2) 0.81613(19) 0.0531(7) Uani d . 1 . .
H H1 0.5459 0.2254 0.7943 0.064 Uiso calc R 1 . .
C C12 0.7648(4) 0.18808(19) 0.64459(17) 0.0416(6) Uani d . 1 . .
N N1 0.7823(4) 0.10709(18) 0.67174(17) 0.0590(7) Uani d . 1 . .
C C23 0.1003(5) 0.3125(3) 0.1102(2) 0.0685(9) Uani d . 1 . .
H H23 0.0857 0.3488 0.0553 0.082 Uiso calc R 1 . .
C C22 0.1103(4) 0.3597(3) 0.1757(2) 0.0566(8) Uani d . 1 . .
H H22 0.1016 0.4268 0.1657 0.068 Uiso calc R 1 . .
C C21 0.1336(4) 0.3042(2) 0.25673(18) 0.0459(6) Uani d . 1 . .
C C28 0.1773(3) 0.26029(17) 0.39019(17) 0.0377(6) Uani d . 1 . .
C C29 0.2284(3) 0.16693(17) 0.51898(17) 0.0377(6) Uani d . 1 . .
C C30 0.2534(3) 0.15122(17) 0.60749(17) 0.0393(6) Uani d . 1 . .
C C31 0.2694(4) 0.06061(18) 0.66015(18) 0.0429(6) Uani d . 1 . .
C C34 0.2761(4) 0.04309(19) 0.75455(18) 0.0466(7) Uani d . 1 . .
C C35 0.1510(4) 0.0889(2) 0.81158(19) 0.0532(7) Uani d . 1 . .
H H35 0.062 0.1318 0.7901 0.064 Uiso calc R 1 . .
C C36 0.1583(5) 0.0710(2) 0.8994(2) 0.0639(8) Uani d . 1 . .
H H36 0.0745 0.1021 0.937 0.077 Uiso calc R 1 . .
C C37 0.2888(5) 0.0073(3) 0.9322(2) 0.0678(9) Uani d . 1 . .
H H37 0.2935 -0.0046 0.9917 0.081 Uiso calc R 1 . .
C C24 0.1116(5) 0.2117(3) 0.1239(2) 0.0722(10) Uani d . 1 . .
H H24 0.1029 0.1823 0.0784 0.087 Uiso calc R 1 . .
C C25 0.1352(4) 0.1558(3) 0.2033(2) 0.0592(8) Uani d . 1 . .
H H25 0.1416 0.0887 0.2128 0.071 Uiso calc R 1 . .
C C26 0.1492(4) 0.2027(2) 0.26940(19) 0.0467(7) Uani d . 1 . .
C C40 0.2678(4) 0.23695(18) 0.63936(17) 0.0420(6) Uani d . 1 . .
C C38 0.4122(5) -0.0387(3) 0.8764(2) 0.0667(9) Uani d . 1 . .
H H38 0.5007 -0.0816 0.8984 0.08 Uiso calc R 1 . .
C C39 0.4057(4) -0.0216(2) 0.7888(2) 0.0572(8) Uani d . 1 . .
H H39 0.489 -0.0536 0.7519 0.069 Uiso calc R 1 . .
C C32 0.2750(4) -0.02003(19) 0.6208(2) 0.0497(7) Uani d . 1 . .
H H32 0.2912 -0.0821 0.6534 0.06 Uiso calc R 1 . .
C C33 0.2570(4) -0.00642(18) 0.5367(2) 0.0494(7) Uani d . 1 . .
H H33 0.2626 -0.0596 0.5117 0.059 Uiso calc R 1 . .
N N7 0.2305(3) 0.08395(15) 0.48660(15) 0.0429(5) Uani d . 1 . .
N N8 0.2059(3) 0.08551(16) 0.40293(16) 0.0481(6) Uani d . 1 . .
C C27 0.1791(4) 0.17067(19) 0.35780(18) 0.0413(6) Uani d . 1 . .

loop_
_atom_site_aniso_label
_atom_site_aniso_U_11
_atom_site_aniso_U_22
_atom_site_aniso_U_33
_atom_site_aniso_U_12
_atom_site_aniso_U_13
_atom_site_aniso_U_23
N4 0.0420(12) 0.0296(10) 0.0419(12) -0.0027(8) -0.0048(9) -0.0094(9)
N5 0.0447(13) 0.0394(12) 0.0459(12) -0.0007(9) -0.0077(9) -0.0133(10)
N3 0.0517(13) 0.0325(11) 0.0457(12) 0.0011(9) -0.0100(10) -0.0073(9)
N10 0.0449(13) 0.0421(12) 0.0477(13) 0.0020(9) -0.0092(10) -0.0124(10)
N9 0.0407(12) 0.0304(11) 0.0475(12) 0.0007(9) -0.0049(9) -0.0124(9)
N6 0.0746(18) 0.0406(14) 0.0640(16) 0.0009(12) -0.0166(13) -0.0183(12)
C11 0.0339(13) 0.0304(12) 0.0446(14) -0.0015(9) -0.0045(10) -0.0094(10)
C10 0.0328(13) 0.0263(12) 0.0462(14) -0.0013(9) -0.0026(10) -0.0093(10)
C13 0.0329(13) 0.0342(13) 0.0422(13) -0.0011(10) -0.0017(10) -0.0115(10)
N2 0.0423(12) 0.0289(11) 0.0436(12) -0.0011(8) -0.0074(9) -0.0084(9)
C3 0.097(3) 0.068(2) 0.0455(17) 0.0078(19) -0.0208(17) -0.0137(15)
C4 0.077(2) 0.076(2) 0.060(2) -0.0024(18) -0.0247(17) -0.0253(17)
C5 0.0587(18) 0.0569(18) 0.0522(17) -0.0071(14) -0.0113(14) -0.0194(14)
C6 0.0468(15) 0.0395(14) 0.0453(14) 0.0032(11) -0.0084(12) -0.0138(11)
C7 0.0345(13) 0.0354(13) 0.0459(14) -0.0016(10) -0.0032(10) -0.0134(11)
C20 0.0336(13) 0.0463(15) 0.0444(14) -0.0006(11) -0.0034(11) -0.0111(11)
C19 0.0486(16) 0.0595(18) 0.0500(16) -0.0027(13) -0.0082(13) -0.0178(14)
C18 0.0555(18) 0.080(2) 0.0469(16) 0.0016(16) -0.0157(14) -0.0138(15)
C17 0.0605(19) 0.065(2) 0.0502(17) 0.0040(15) -0.0167(14) -0.0014(14)
C16 0.0513(17) 0.0490(16) 0.0530(17) 0.0045(13) -0.0117(13) -0.0044(13)
C15 0.0385(14) 0.0408(14) 0.0452(14) 0.0022(11) -0.0068(11) -0.0095(11)
C8 0.0481(15) 0.0356(14) 0.0517(15) -0.0005(11) -0.0069(12) -0.0171(12)
C9 0.0478(15) 0.0292(13) 0.0524(16) -0.0018(10) -0.0078(12) -0.0146(11)
C14 0.0337(13) 0.0318(13) 0.0476(14) 0.0020(10) -0.0063(10) -0.0099(11)
C2 0.080(2) 0.062(2) 0.0463(17) -0.0084(17) -0.0079(15) -0.0058(14)
C1 0.0572(18) 0.0504(16) 0.0505(16) -0.0063(13) -0.0102(13) -0.0104(13)
C12 0.0444(15) 0.0342(15) 0.0460(14) -0.0024(11) -0.0083(11) -0.0103(11)
N1 0.0732(18) 0.0371(14) 0.0645(16) 0.0022(12) -0.0140(13) -0.0087(11)
C23 0.057(2) 0.101(3) 0.0526(18) 0.0111(18) -0.0198(15) -0.0232(18)
C22 0.0479(17) 0.069(2) 0.0530(17) 0.0053(14) -0.0126(13) -0.0137(15)
C21 0.0345(14) 0.0550(17) 0.0488(15) -0.0003(11) -0.0053(11) -0.0171(13)
C28 0.0328(13) 0.0340(13) 0.0462(14) -0.0027(10) -0.0032(10) -0.0139(11)
C29 0.0303(12) 0.0314(13) 0.0518(15) -0.0012(10) -0.0030(10) -0.0162(11)
C30 0.0340(13) 0.0324(13) 0.0494(15) -0.0014(10) -0.0023(11) -0.0117(11)
C31 0.0335(13) 0.0344(13) 0.0566(16) -0.0014(10) -0.0032(11) -0.0085(11)
C34 0.0439(15) 0.0339(13) 0.0536(16) -0.0042(11) -0.0025(12) -0.0009(11)
C35 0.0492(16) 0.0483(16) 0.0550(17) 0.0050(13) -0.0043(13) -0.0055(13)
C36 0.065(2) 0.064(2) 0.0556(18) 0.0061(16) -0.0005(15) -0.0111(15)
C37 0.073(2) 0.072(2) 0.0518(18) -0.0001(18) -0.0099(16) -0.0037(16)
C24 0.066(2) 0.099(3) 0.068(2) 0.0114(19) -0.0243(17) -0.044(2)
C25 0.0557(18) 0.072(2) 0.0609(19) 0.0052(15) -0.0173(15) -0.0337(16)
C26 0.0373(14) 0.0519(16) 0.0544(16) 0.0003(12) -0.0072(12) -0.0220(13)
C40 0.0429(15) 0.0328(13) 0.0479(15) 0.0004(10) -0.0064(11) -0.0083(11)
C38 0.062(2) 0.067(2) 0.0597(19) 0.0113(16) -0.0113(16) 0.0028(16)
C39 0.0536(18) 0.0485(17) 0.0573(18) 0.0055(13) -0.0004(14) 0.0002(13)
C32 0.0508(16) 0.0288(13) 0.0635(18) -0.0019(11) -0.0049(13) -0.0062(12)
C33 0.0500(17) 0.0276(13) 0.0688(19) -0.0001(11) -0.0063(14) -0.0139(12)
N7 0.0429(12) 0.0333(12) 0.0537(13) -0.0008(9) -0.0073(10) -0.0156(10)
N8 0.0494(14) 0.0406(13) 0.0588(14) 0.0001(10) -0.0102(11) -0.0222(11)
C27 0.0348(13) 0.0387(14) 0.0528(15) -0.0024(10) -0.0040(11) -0.0203(12)

loop_
_atom_type_symbol
_atom_type_description
_atom_type_scat_dispersion_real
_atom_type_scat_dispersion_imag
_atom_type_scat_source
C C 0.0181 0.0091 'International Tables Vol C Tables 4.2.6.8 and 6.1.1.4'
H H 0.0000 0.0000 'International Tables Vol C Tables 4.2.6.8 and 6.1.1.4'
N N 0.0311 0.0180 'International Tables Vol C Tables 4.2.6.8 and 6.1.1.4'

loop_
_geom_angle_atom_site_label_1
_geom_angle_atom_site_label_2
_geom_angle_atom_site_label_3
_geom_angle_site_symmetry_1
_geom_angle_site_symmetry_3
_geom_angle
_geom_angle_publ_flag
C10 N4 C13 . . 115.3(2) ?
C13 N5 C20 . . 104.7(2) ?
C14 N3 N2 . . 113.5(2) ?
C28 N10 C21 . . 104.7(2) ?
C29 N9 C28 . . 115.4(2) ?
C7 C11 C10 . . 122.5(2) ?
C7 C11 C12 . . 121.1(2) ?
C10 C11 C12 . . 116.3(2) ?
N4 C10 N2 . . 123.3(2) ?
N4 C10 C11 . . 121.0(2) ?
N2 C10 C11 . . 115.7(2) ?
N5 C13 N4 . . 127.5(2) ?
N5 C13 C14 . . 112.5(2) ?
N4 C13 C14 . . 120.0(2) ?
N3 N2 C9 . . 114.7(2) ?
N3 N2 C10 . . 123.4(2) ?
C9 N2 C10 . . 121.9(2) ?
C4 C3 C2 . . 119.4(3) ?
C4 C3 H3 . . 120.3 ?
C2 C3 H3 . . 120.3 ?
C5 C4 C3 . . 120.5(3) ?
C5 C4 H4 . . 119.8 ?
C3 C4 H4 . . 119.8 ?
C4 C5 C6 . . 120.9(3) ?
C4 C5 H5 . . 119.6 ?
C6 C5 H5 . . 119.6 ?
C1 C6 C5 . . 118.6(3) ?
C1 C6 C7 . . 121.1(2) ?
C5 C6 C7 . . 120.2(2) ?
C11 C7 C8 . . 117.9(2) ?
C11 C7 C6 . . 122.9(2) ?
C8 C7 C6 . . 119.2(2) ?
C19 C20 N5 . . 127.1(3) ?
C19 C20 C15 . . 119.3(3) ?
N5 C20 C15 . . 113.6(2) ?
C18 C19 C20 . . 118.3(3) ?
C18 C19 H19 . . 120.8 ?
C20 C19 H19 . . 120.8 ?
C19 C18 C17 . . 122.4(3) ?
C19 C18 H18 . . 118.8 ?
C17 C18 H18 . . 118.8 ?
C16 C17 C18 . . 120.0(3) ?
C16 C17 H17 . . 120.0 ?
C18 C17 H17 . . 120.0 ?
C17 C16 C15 . . 118.2(3) ?
C17 C16 H16 . . 120.9 ?
C15 C16 H16 . . 120.9 ?
C16 C15 C20 . . 121.9(3) ?
C16 C15 C14 . . 134.4(3) ?
C20 C15 C14 . . 103.7(2) ?
C9 C8 C7 . . 120.3(2) ?
C9 C8 H8 . . 119.8 ?
C7 C8 H8 . . 119.8 ?
C8 C9 N2 . . 121.5(2) ?
C8 C9 H9 . . 119.3 ?
N2 C9 H9 . . 119.3 ?
N3 C14 C15 . . 129.9(2) ?
N3 C14 C13 . . 124.5(2) ?
C15 C14 C13 . . 105.6(2) ?
C1 C2 C3 . . 120.6(3) ?
C1 C2 H2 . . 119.7 ?
C3 C2 H2 . . 119.7 ?
C2 C1 C6 . . 120.0(3) ?
C2 C1 H1 . . 120.0 ?
C6 C1 H1 . . 120.0 ?
N1 C12 C11 . . 176.4(3) ?
C22 C23 C24 . . 122.0(3) ?
C22 C23 H23 . . 119.0 ?
C24 C23 H23 . . 119.0 ?
C23 C22 C21 . . 118.0(3) ?
C23 C22 H22 . . 121.0 ?
C21 C22 H22 . . 121.0 ?
C22 C21 C26 . . 119.7(3) ?
C22 C21 N10 . . 126.9(3) ?
C26 C21 N10 . . 113.5(2) ?
N10 C28 N9 . . 127.3(2) ?
N10 C28 C27 . . 112.9(2) ?
N9 C28 C27 . . 119.8(2) ?
N9 C29 N7 . . 123.5(2) ?
N9 C29 C30 . . 121.2(2) ?
N7 C29 C30 . . 115.3(2) ?
C31 C30 C29 . . 123.4(2) ?
C31 C30 C40 . . 120.6(2) ?
C29 C30 C40 . . 115.9(2) ?
C30 C31 C32 . . 117.4(3) ?
C30 C31 C34 . . 123.6(2) ?
C32 C31 C34 . . 119.1(2) ?
C39 C34 C35 . . 118.5(3) ?
C39 C34 C31 . . 120.3(3) ?
C35 C34 C31 . . 121.2(3) ?
C36 C35 C34 . . 120.4(3) ?
C36 C35 H35 . . 119.8 ?
C34 C35 H35 . . 119.8 ?
C35 C36 C37 . . 120.4(3) ?
C35 C36 H36 . . 119.8 ?
C37 C36 H36 . . 119.8 ?
C38 C37 C36 . . 119.6(3) ?
C38 C37 H37 . . 120.2 ?
C36 C37 H37 . . 120.2 ?
C25 C24 C23 . . 120.8(3) ?
C25 C24 H24 . . 119.6 ?
C23 C24 H24 . . 119.6 ?
C24 C25 C26 . . 117.8(3) ?
C24 C25 H25 . . 121.1 ?
C26 C25 H25 . . 121.1 ?
C25 C26 C21 . . 121.7(3) ?
C25 C26 C27 . . 134.1(3) ?
C21 C26 C27 . . 104.2(2) ?
N6 C40 C30 . . 176.5(3) ?
C39 C38 C37 . . 120.4(3) ?
C39 C38 H38 . . 119.8 ?
C37 C38 H38 . . 119.8 ?
C38 C39 C34 . . 120.7(3) ?
C38 C39 H39 . . 119.7 ?
C34 C39 H39 . . 119.7 ?
C33 C32 C31 . . 120.0(3) ?
C33 C32 H32 . . 120.0 ?
C31 C32 H32 . . 120.0 ?
C32 C33 N7 . . 121.8(2) ?
C32 C33 H33 . . 119.1 ?
N7 C33 H33 . . 119.1 ?
C33 N7 N8 . . 114.9(2) ?
C33 N7 C29 . . 121.9(2) ?
N8 N7 C29 . . 123.1(2) ?
C27 N8 N7 . . 113.7(2) ?
N8 C27 C26 . . 130.9(2) ?
N8 C27 C28 . . 124.4(2) ?
C26 C27 C28 . . 104.7(2) ?

loop_
_geom_bond_atom_site_label_1
_geom_bond_atom_site_label_2
_geom_bond_site_symmetry_2
_geom_bond_distance
_geom_bond_publ_flag
N4 C10 . 1.332(3) ?
N4 C13 . 1.349(3) ?
N5 C13 . 1.315(3) ?
N5 C20 . 1.412(3) ?
N3 C14 . 1.289(3) ?
N3 N2 . 1.377(3) ?
N10 C28 . 1.312(3) ?
N10 C21 . 1.412(3) ?
N9 C29 . 1.328(3) ?
N9 C28 . 1.346(3) ?
N6 C40 . 1.145(4) ?
C11 C7 . 1.383(3) ?
C11 C10 . 1.425(4) ?
C11 C12 . 1.434(3) ?
C10 N2 . 1.391(3) ?
C13 C14 . 1.474(3) ?
N2 C9 . 1.379(3) ?
C3 C4 . 1.375(5) ?
C3 C2 . 1.377(5) ?
C3 H3 . 0.93 ?
C4 C5 . 1.361(4) ?
C4 H4 . 0.93 ?
C5 C6 . 1.389(4) ?
C5 H5 . 0.93 ?
C6 C1 . 1.388(4) ?
C6 C7 . 1.478(4) ?
C7 C8 . 1.416(4) ?
C20 C19 . 1.385(4) ?
C20 C15 . 1.416(4) ?
C19 C18 . 1.378(4) ?
C19 H19 . 0.93 ?
C18 C17 . 1.403(5) ?
C18 H18 . 0.93 ?
C17 C16 . 1.374(4) ?
C17 H17 . 0.93 ?
C16 C15 . 1.389(4) ?
C16 H16 . 0.93 ?
C15 C14 . 1.430(4) ?
C8 C9 . 1.338(4) ?
C8 H8 . 0.93 ?
C9 H9 . 0.93 ?
C2 C1 . 1.375(4) ?
C2 H2 . 0.93 ?
C1 H1 . 0.93 ?
C12 N1 . 1.142(3) ?
C23 C22 . 1.382(5) ?
C23 C24 . 1.397(6) ?
C23 H23 . 0.93 ?
C22 C21 . 1.386(4) ?
C22 H22 . 0.93 ?
C21 C26 . 1.411(4) ?
C28 C27 . 1.479(3) ?
C29 N7 . 1.391(3) ?
C29 C30 . 1.424(4) ?
C30 C31 . 1.376(4) ?
C30 C40 . 1.437(4) ?
C31 C32 . 1.425(4) ?
C31 C34 . 1.476(4) ?
C34 C39 . 1.389(4) ?
C34 C35 . 1.392(4) ?
C35 C36 . 1.374(4) ?
C35 H35 . 0.93 ?
C36 C37 . 1.377(5) ?
C36 H36 . 0.93 ?
C37 C38 . 1.376(5) ?
C37 H37 . 0.93 ?
C24 C25 . 1.367(5) ?
C24 H24 . 0.93 ?
C25 C26 . 1.393(4) ?
C25 H25 . 0.93 ?
C26 C27 . 1.434(4) ?
C38 C39 . 1.369(4) ?
C38 H38 . 0.93 ?
C39 H39 . 0.93 ?
C32 C33 . 1.340(4) ?
C32 H32 . 0.93 ?
C33 N7 . 1.374(3) ?
C33 H33 . 0.93 ?
N7 N8 . 1.376(3) ?
N8 C27 . 1.285(4) ?

loop_
_geom_torsion_atom_site_label_1
_geom_torsion_atom_site_label_2
_geom_torsion_atom_site_label_3
_geom_torsion_atom_site_label_4
_geom_torsion_site_symmetry_1
_geom_torsion_site_symmetry_2
_geom_torsion_site_symmetry_3
_geom_torsion_site_symmetry_4
_geom_torsion
_geom_torsion_publ_flag
C13 N4 C10 N2 . . . . 0.0(3) ?
C13 N4 C10 C11 . . . . 178.6(2) ?
C7 C11 C10 N4 . . . . -175.8(2) ?
C12 C11 C10 N4 . . . . 5.6(3) ?
C7 C11 C10 N2 . . . . 2.9(3) ?
C12 C11 C10 N2 . . . . -175.6(2) ?
C20 N5 C13 N4 . . . . -179.9(2) ?
C20 N5 C13 C14 . . . . 0.7(3) ?
C10 N4 C13 N5 . . . . -179.9(2) ?
C10 N4 C13 C14 . . . . -0.5(3) ?
C14 N3 N2 C9 . . . . -179.5(2) ?
C14 N3 N2 C10 . . . . -0.2(3) ?
N4 C10 N2 N3 . . . . 0.3(4) ?
C11 C10 N2 N3 . . . . -178.3(2) ?
N4 C10 N2 C9 . . . . 179.6(2) ?
C11 C10 N2 C9 . . . . 0.9(3) ?
C2 C3 C4 C5 . . . . -0.6(6) ?
C3 C4 C5 C6 . . . . -0.6(5) ?
C4 C5 C6 C1 . . . . 1.4(5) ?
C4 C5 C6 C7 . . . . 177.9(3) ?
C10 C11 C7 C8 . . . . -5.0(4) ?
C12 C11 C7 C8 . . . . 173.5(2) ?
C10 C11 C7 C6 . . . . 172.9(2) ?
C12 C11 C7 C6 . . . . -8.6(4) ?
C1 C6 C7 C11 . . . . -47.3(4) ?
C5 C6 C7 C11 . . . . 136.3(3) ?
C1 C6 C7 C8 . . . . 130.6(3) ?
C5 C6 C7 C8 . . . . -45.8(4) ?
C13 N5 C20 C19 . . . . 178.2(3) ?
C13 N5 C20 C15 . . . . -1.1(3) ?
N5 C20 C19 C18 . . . . 179.6(3) ?
C15 C20 C19 C18 . . . . -1.1(4) ?
C20 C19 C18 C17 . . . . -0.1(5) ?
C19 C18 C17 C16 . . . . 0.6(5) ?
C18 C17 C16 C15 . . . . 0.2(4) ?
C17 C16 C15 C20 . . . . -1.4(4) ?
C17 C16 C15 C14 . . . . 178.9(3) ?
C19 C20 C15 C16 . . . . 1.9(4) ?
N5 C20 C15 C16 . . . . -178.7(2) ?
C19 C20 C15 C14 . . . . -178.3(2) ?
N5 C20 C15 C14 . . . . 1.1(3) ?
C11 C7 C8 C9 . . . . 3.3(4) ?
C6 C7 C8 C9 . . . . -174.7(2) ?
C7 C8 C9 N2 . . . . 0.4(4) ?
N3 N2 C9 C8 . . . . 176.7(2) ?
C10 N2 C9 C8 . . . . -2.6(4) ?
N2 N3 C14 C15 . . . . 179.9(2) ?
N2 N3 C14 C13 . . . . -0.2(4) ?
C16 C15 C14 N3 . . . . -1.0(5) ?
C20 C15 C14 N3 . . . . 179.2(3) ?
C16 C15 C14 C13 . . . . 179.1(3) ?
C20 C15 C14 C13 . . . . -0.6(3) ?
N5 C13 C14 N3 . . . . -179.9(2) ?
N4 C13 C14 N3 . . . . 0.6(4) ?
N5 C13 C14 C15 . . . . 0.0(3) ?
N4 C13 C14 C15 . . . . -179.5(2) ?
C4 C3 C2 C1 . . . . 0.9(6) ?
C3 C2 C1 C6 . . . . 0.0(5) ?
C5 C6 C1 C2 . . . . -1.1(4) ?
C7 C6 C1 C2 . . . . -177.6(3) ?
C7 C11 C12 N1 . . . . -53.(5) ?
C10 C11 C12 N1 . . . . 126.(5) ?
C24 C23 C22 C21 . . . . 0.5(5) ?
C23 C22 C21 C26 . . . . 0.9(4) ?
C23 C22 C21 N10 . . . . 179.5(3) ?
C28 N10 C21 C22 . . . . -177.3(3) ?
C28 N10 C21 C26 . . . . 1.3(3) ?
C21 N10 C28 N9 . . . . 179.9(2) ?
C21 N10 C28 C27 . . . . -1.1(3) ?
C29 N9 C28 N10 . . . . -179.9(2) ?
C29 N9 C28 C27 . . . . 1.2(3) ?
C28 N9 C29 N7 . . . . -0.9(3) ?
C28 N9 C29 C30 . . . . -179.4(2) ?
N9 C29 C30 C31 . . . . 175.5(2) ?
N7 C29 C30 C31 . . . . -3.1(4) ?
N9 C29 C30 C40 . . . . -6.4(3) ?
N7 C29 C30 C40 . . . . 175.0(2) ?
C29 C30 C31 C32 . . . . 4.8(4) ?
C40 C30 C31 C32 . . . . -173.3(2) ?
C29 C30 C31 C34 . . . . -173.8(2) ?
C40 C30 C31 C34 . . . . 8.2(4) ?
C30 C31 C34 C39 . . . . -137.6(3) ?
C32 C31 C34 C39 . . . . 44.0(4) ?
C30 C31 C34 C35 . . . . 43.8(4) ?
C32 C31 C34 C35 . . . . -134.7(3) ?
C39 C34 C35 C36 . . . . 0.8(4) ?
C31 C34 C35 C36 . . . . 179.4(3) ?
C34 C35 C36 C37 . . . . -0.3(5) ?
C35 C36 C37 C38 . . . . -0.1(5) ?
C22 C23 C24 C25 . . . . -0.7(5) ?
C23 C24 C25 C26 . . . . -0.5(5) ?
C24 C25 C26 C21 . . . . 2.0(4) ?
C24 C25 C26 C27 . . . . -178.0(3) ?
C22 C21 C26 C25 . . . . -2.2(4) ?
N10 C21 C26 C25 . . . . 179.0(2) ?
C22 C21 C26 C27 . . . . 177.8(2) ?
N10 C21 C26 C27 . . . . -1.0(3) ?
C31 C30 C40 N6 . . . . 53.(5) ?
C29 C30 C40 N6 . . . . -125.(5) ?
C36 C37 C38 C39 . . . . -0.1(6) ?
C37 C38 C39 C34 . . . . 0.7(5) ?
C35 C34 C39 C38 . . . . -1.0(4) ?
C31 C34 C39 C38 . . . . -179.6(3) ?
C30 C31 C32 C33 . . . . -2.7(4) ?
C34 C31 C32 C33 . . . . 175.9(2) ?
C31 C32 C33 N7 . . . . -0.8(4) ?
C32 C33 N7 N8 . . . . -177.3(2) ?
C32 C33 N7 C29 . . . . 2.5(4) ?
N9 C29 N7 C33 . . . . -179.2(2) ?
C30 C29 N7 C33 . . . . -0.6(3) ?
N9 C29 N7 N8 . . . . 0.6(4) ?
C30 C29 N7 N8 . . . . 179.2(2) ?
C33 N7 N8 C27 . . . . 179.2(2) ?
C29 N7 N8 C27 . . . . -0.6(3) ?
N7 N8 C27 C26 . . . . 179.7(2) ?
N7 N8 C27 C28 . . . . 1.0(4) ?
C25 C26 C27 N8 . . . . 1.4(5) ?
C21 C26 C27 N8 . . . . -178.6(3) ?
C25 C26 C27 C28 . . . . -179.8(3) ?
C21 C26 C27 C28 . . . . 0.2(3) ?
N10 C28 C27 N8 . . . . 179.5(2) ?
N9 C28 C27 N8 . . . . -1.4(4) ?
N10 C28 C27 C26 . . . . 0.6(3) ?
N9 C28 C27 C26 . . . . 179.6(2) ?
